data_2003925
loop_
_publ_author_name
'Ianelli, S.'
'Nardelli, M.'
'Belletti, D.'
'Jamart-Gr\'egoire, B.'
'Brosse, N.'
'Caub\`ere, P.'

_publ_section_title
;
 <i>cis</i>-3-Hydroxytricyclo[7.5.0.0^3,8^]tetradec-1(9)-en-2-one
;
_journal_issue 9
_journal_name_full 'Acta Crystallographica Section C'
_journal_page_first 1838
_journal_page_last 1841
_journal_paper_doi 10.1107/S0108270195002228
_journal_volume 51
_journal_year 1995
_chemical_compound_source
;
chemical synthesis
;
_chemical_formula_analytical 'C14 H20 O2'
_chemical_formula_sum 'C14 H20 O2'
_chemical_formula_weight 220.31
_chemical_melting_point 371
_chemical_name_systematic
;
 cis-3-Hydroxytricyclo[7.5.0.0^3,8^]tetradec-1(9)-en-2-one
;
_space_group_IT_number 14
_symmetry_cell_setting monoclinic
_symmetry_space_group_name_Hall '-P 2ybc'
_symmetry_space_group_name_H-M 'P 1 21/c 1'
_cell_angle_alpha 90
_cell_angle_beta 106.49(2)
_cell_angle_gamma 90
_cell_formula_units_Z 4
_cell_length_a 9.402(4)
_cell_length_b 10.045(6)
_cell_length_c 13.658(6)
_cell_measurement_radiation CuK\a~1~
_cell_measurement_reflns_used 29
_cell_measurement_temperature 293(2)
_cell_measurement_theta_max 36
_cell_measurement_theta_min 17
_cell_measurement_wavelength 1.540562
_cell_volume 1236.8(11)
_computing_cell_refinement 'LQPARM (Nardelli & Mangia, 1984)'
_computing_data_collection 'local programs'
_computing_data_reduction 'local programs'
_computing_molecular_graphics 'ORTEP (Johnson, 1965)'
_computing_publication_material
;
 PARST (Nardelli, 1983) and PARSTCIF (Nardelli, 1991)
;
_computing_structure_refinement 'SHELXL93 (Sheldrick, 1993)'
_computing_structure_solution 'SHELXS86 (Sheldrick, 1990)'
_diffrn_ambient_temperature 293(2)
_diffrn_measurement_device Siemens-AED
_diffrn_measurement_method \q/2\q
_diffrn_radiation_monochromator 'Ni filter'
_diffrn_radiation_source 'fine-focus sealed tube'
_diffrn_radiation_type CuK\a~1~
_diffrn_radiation_wavelength 1.5405620
_diffrn_reflns_av_R_equivalents .020
_diffrn_reflns_av_sigmaI/netI 0.0374
_diffrn_reflns_limit_h_max 11
_diffrn_reflns_limit_h_min -010
_diffrn_reflns_limit_k_max 10
_diffrn_reflns_limit_k_min -012
_diffrn_reflns_limit_l_max 8
_diffrn_reflns_limit_l_min -016
_diffrn_reflns_number 2471
_diffrn_reflns_reduction_process
;
;
_diffrn_reflns_theta_max 69.98
_diffrn_reflns_theta_min 4.91
_diffrn_standards_decay_% 'within statistical fluctuation'
_diffrn_standards_interval_count 50
_diffrn_standards_number 1
_exptl_absorpt_coefficient_mu .608
_exptl_absorpt_correction_type none
_exptl_crystal_colour colourless
_exptl_crystal_density_diffrn 1.183
_exptl_crystal_description tabular
_exptl_crystal_F_000 480
_exptl_crystal_size_max .36
_exptl_crystal_size_mid .29
_exptl_crystal_size_min .18
_refine_diff_density_max .13
_refine_diff_density_min -0.15
_refine_ls_extinction_coef .0030(10)
_refine_ls_extinction_method 'F~c~^*^ = kF~c~[1+0.001xF~c~^2^\l^3^/sin(2\q)]^-1/4^'
_refine_ls_goodness_of_fit_all 1.004
_refine_ls_goodness_of_fit_obs 1.291
_refine_ls_matrix_type full
_refine_ls_number_parameters 189
_refine_ls_number_reflns 2332
_refine_ls_number_restraints 0
_refine_ls_restrained_S_all 1.004
_refine_ls_restrained_S_obs 1.291
_refine_ls_R_factor_all 0.1456
_refine_ls_R_factor_obs .0544
_refine_ls_shift/esd_max .019
_refine_ls_shift/esd_mean 0.002
_refine_ls_structure_factor_coef Fsqd
_refine_ls_weighting_scheme
;
w = 1/[\s^2^(F~o~^2^) + (0.1291P)^2^]
where  P = (F~o~^2^ + 2F~c~^2^)/3
;
_refine_ls_wR_factor_all .2345
_refine_ls_wR_factor_obs .1721
_reflns_number_observed 874
_reflns_number_total 2332
_reflns_observed_criterion I>2\s(I)
_cod_data_source_file mu1162.cif
_cod_data_source_block 2
_cod_original_cell_volume 1237.0(10)
_cod_original_sg_symbol_H-M 'P 21/c'
_cod_database_code 2003925

loop_
_symmetry_equiv_pos_as_xyz
'x, y, z'
'x, -y+1/2, z+1/2'
'-x, -y, -z'
'-x, y-1/2, -z-1/2'

loop_
_atom_site_aniso_label
_atom_site_aniso_U_11
_atom_site_aniso_U_22
_atom_site_aniso_U_33
_atom_site_aniso_U_12
_atom_site_aniso_U_13
_atom_site_aniso_U_23
O1 0.142(2) 0.158(3) 0.086(2) 0.055(2) 0.063(2) 0.039(2)
O2 0.109(2) 0.081(2) 0.092(2) 0.0110(12) 0.0431(13) -0.0024(12)
C1 0.111(3) 0.094(2) 0.066(2) 0.020(2) 0.041(2) 0.011(2)
C2 0.089(2) 0.072(2) 0.068(2) 0.008(2) 0.029(2) -0.001(2)
C3 0.106(3) 0.115(3) 0.094(2) -0.023(2) 0.031(2) -0.002(2)
C4 0.106(3) 0.194(5) 0.097(3) -0.010(3) -0.001(3) 0.001(3)
C5 0.150(4) 0.148(4) 0.084(2) -0.028(3) 0.003(3) 0.011(3)
C6 0.153(4) 0.100(3) 0.070(2) -0.001(2) 0.039(2) -0.005(2)
C7 0.099(2) 0.081(2) 0.067(2) 0.011(2) 0.031(2) 0.008(2)
C8 0.128(3) 0.128(3) 0.089(2) 0.051(3) 0.059(2) 0.029(2)
C9 0.122(3) 0.133(3) 0.075(2) 0.057(3) 0.046(2) 0.027(2)
C10A 0.078(9) 0.150(11) 0.083(5) 0.033(7) 0.019(5) 0.040(6)
C10B 0.058(9) 0.141(14) 0.115(10) 0.012(8) 0.026(7) 0.027(9)
C11A 0.122(8) 0.107(7) 0.099(6) 0.018(6) 0.004(5) 0.021(5)
C11B 0.073(9) 0.146(17) 0.109(10) 0.020(9) 0.002(7) 0.031(11)
C12 0.110(3) 0.168(5) 0.108(3) 0.039(3) 0.025(3) 0.005(3)
C13A 0.120(9) 0.150(9) 0.076(6) 0.032(7) 0.030(5) -0.015(5)
C13B 0.065(10) 0.31(4) 0.111(15) 0.040(16) 0.045(10) -0.002(18)
C14A 0.094(7) 0.116(8) 0.100(6) 0.010(6) 0.053(5) 0.014(5)
C14B 0.093(11) 0.112(11) 0.111(10) 0.022(9) 0.057(9) 0.019(8)

loop_
_atom_site_label
_atom_site_occupancy
_atom_site_fract_x
_atom_site_fract_y
_atom_site_fract_z
_atom_site_U_iso_or_equiv
_atom_site_thermal_displace_type
_atom_site_calc_flag
_atom_site_refinement_flags
_atom_site_type_symbol
O1 1 .6554(3) -0.1249(3) .5241(2) .1221(11) Uani d . O
O2 1 .5782(3) .1043(2) .3839(2) .0909(8) Uani d . O
H2 1 .521(4) .1045(6) .420(3) .136 Uiso calc R H
C1 1 .6884(4) -0.1065(3) .4447(2) .0873(10) Uani d . C
C2 1 .5973(3) -.0283(3) .3536(2) .0752(9) Uani d . C
C3 1 .4493(4) -.0976(4) .3069(3) .1043(12) Uani d . C
H3A 1 .4664(4) -0.1907(4) .2950(3) .156 Uiso calc R H
H3B 1 .3893(4) -.0931(4) .3540(3) .156 Uiso calc R H
C4 1 .3672(5) -.0320(6) .2069(3) .138(2) Uani d . C
H4A 1 .3338(5) .0555(6) .2209(3) .208 Uiso calc R H
H4B 1 .2801(5) -.0845(6) .1741(3) .208 Uiso calc R H
C5 1 .4624(6) -.0175(5) .1338(3) .133(2) Uani d . C
H5A 1 .4113(6) -.0588(5) .0692(3) .200 Uiso calc R H
H5B 1 .4736(6) .0764(5) .1211(3) .200 Uiso calc R H
C6 1 .6147(5) -.0795(4) .1736(3) .1060(13) Uani d . C
H6A 1 .6733(5) -.0593(4) .1273(3) .159 Uiso calc R H
H6B 1 .6052(5) -0.1755(4) .1764(3) .159 Uiso calc R H
C7 1 .6938(4) -.0263(4) .2802(2) .0808(10) Uani d . C
C8 1 .8280(4) -0.1060(4) .3338(3) .1092(14) Uani d . C
C9 1 .8238(4) -0.1523(4) .4249(3) .1063(13) Uani d . C
C10A .61(2) .9600(17) -0.2148(15) .5095(8) .104(4) Uani d P C
C10B .39(2) .893(2) -0.270(2) .4892(15) .104(5) Uani d P C
C11A .61(2) 1.0237(15) -0.3282(14) .4721(8) .115(4) Uani d P C
C11B .39(2) 1.0671(18) -0.247(3) .5013(14) .114(6) Uani d P C
C12 1 1.1203(5) -0.2865(6) .4061(4) .130(2) Uani d . C
C13A .61(2) 1.0371(18) -0.2421(15) .2976(10) .115(4) Uani d P C
C13B .39(2) 1.070(2) -0.179(5) .3287(19) .156(12) Uani d P C
C14A .61(2) .9776(16) -0.1027(14) .2976(8) .098(3) Uani d P C
C14B .39(2) .910(2) -0.165(2) .2670(14) .100(5) Uani d P C
H7 1 .725(3) .066(3) .273(2) .072(9) Uiso d . H
H10A .61(2) .9270 -0.2416 .5676 .134(7) Uiso d P H
H10B .61(2) 1.0367 -0.1465 .5314 .134(7) Uiso d P H
H10C .39(2) .8592 -0.3529 .4555 .134(7) Uiso d P H
H10D .39(2) .8742 -0.2675 .5555 .134(7) Uiso d P H
H11A .61(2) .9435 -0.3839 .4320 .134(7) Uiso d P H
H11B .61(2) 1.0829 -0.3791 .5298 .134(7) Uiso d P H
H11C .39(2) 1.1232 -0.2995 .5587 .134(7) Uiso d P H
H11D .39(2) 1.0888 -0.1533 .5149 .134(7) Uiso d P H
H12A 1 1.1834 -0.3611 .4011 .201 Uiso d . H
H12B 1 1.1813 -0.2125 .4394 .201 Uiso d . H
H13A .61(2) .9554 -0.3036 .2707 .134(7) Uiso d P H
H13B .61(2) 1.1047 -0.2459 .2558 .134(7) Uiso d P H
H13C .39(2) 1.1255 -0.1882 .2785 .134(7) Uiso d P H
H13D .39(2) 1.0963 -0.0938 .3636 .134(7) Uiso d P H
H14A .61(2) .9549 -0.0656 .2291 .134(7) Uiso d P H
H14B .61(2) 1.0510 -0.0467 .3439 .134(7) Uiso d P H
H14C .39(2) .8718 -0.2518 .2442 .134(7) Uiso d P H
H14D .39(2) .9038 -0.1073 .2091 .134(7) Uiso d P H

loop_
_atom_type_symbol
_atom_type_description
_atom_type_scat_source
_atom_type_scat_dispersion_real
_atom_type_scat_dispersion_imag
O Oxygen 'International Tables Vol C Tables 4.2.6.8 and 6.1.1.4' .0492 .0322
C Carbon 'International Tables Vol C Tables 4.2.6.8 and 6.1.1.4' .0181 .0091
H Hydrogen 'International Tables Vol C Tables 4.2.6.8 and 6.1.1.4' .0000 .0000

loop_
_geom_angle_atom_site_label_1
_geom_angle_atom_site_label_2
_geom_angle_atom_site_label_3
_geom_angle
_geom_angle_publ_flag
O1 C1 C2 125.4(3) yes
O1 C1 C9 125.1(3) yes
C9 C1 C2 109.4(3) yes
O2 C2 C1 109.6(2) yes
O2 C2 C3 112.0(3) yes
O2 C2 C7 109.0(3) yes
C1 C2 C3 110.1(3) yes
C1 C2 C7 104.0(2) yes
C3 C2 C7 111.9(3) yes
C4 C3 C2 110.5(3) yes
C3 C4 C5 112.8(4) yes
C6 C5 C4 113.4(3) yes
C5 C6 C7 110.6(3) yes
C2 C7 C6 113.6(3) yes
C8 C7 C2 104.3(2) yes
C8 C7 C6 113.1(3) yes
C9 C8 C7 113.4(3) yes
C7 C8 C14A 121.6(5) yes
C7 C8 C14B 115.4(7) yes
C9 C8 C14A 123.3(5) ?
C9 C8 C14B 126.4(7) ?
C1 C9 C8 108.8(3) yes
C1 C9 C10A 123.9(5) yes
C1 C9 C10B 113.4(7) yes
C8 C9 C10A 125.6(6) ?
C8 C9 C10B 133.9(8) ?
C9 C10A C11A 112.5(11) ?
C9 C10B C11B 102(2) ?
C10A C11A C12 111.9(14) ?
C12 C11B C10B 116(2) ?
C11A C12 C13A 115.4(8) ?
C13B C12 C11B 106.9(15) ?
C12 C13A C14A 111.0(10) ?
C12 C13B C14B 122(3) ?
C8 C14A C13A 109.6(11) ?
C8 C14B C13B 108(2) ?

loop_
_geom_bond_atom_site_label_1
_geom_bond_atom_site_label_2
_geom_bond_distance
_geom_bond_publ_flag
O1 C1 1.224(3) yes
O2 C2 1.421(4) yes
C1 C9 1.449(5) yes
C1 C2 1.516(4) yes
C2 C3 1.525(5) yes
C2 C7 1.531(4) yes
C3 C4 1.516(6) yes
C4 C5 1.525(6) yes
C5 C6 1.514(6) yes
C6 C7 1.532(5) yes
C7 C8 1.498(5) yes
C8 C9 1.339(5) yes
C8 C14B 1.479(14) ?
C8 C14A 1.619(12) ?
C9 C10B 1.50(2) ?
C9 C10A 1.591(11) ?
C10A C11A 1.45(2) ?
C10B C11B 1.61(3) ?
C11A C12 1.509(13) ?
C11B C12 1.57(2) ?
C12 C13B 1.49(4) ?
C12 C13A 1.53(2) ?
C13A C14A 1.51(2) ?
C13B C14B 1.51(4) ?

loop_
_geom_contact_atom_site_label_1
_geom_contact_atom_site_label_2
_geom_contact_distance
O1 O2 2.950(4)
O1 C10B 2.82(2)
O2 C4 2.989(5)
C1 C10A 2.684(16)
C2 C5 2.910(5)
C2 C6 2.563(5)
C3 C5 2.533(6)
C3 C6 2.716(7)
C3 C7 2.531(6)
C4 C6 2.540(7)
C4 C7 2.948(6)
C5 C7 2.504(5)
C6 C8 2.528(5)
C6 C14B 2.84(2)
C7 C14A 2.722(16)
C7 C14B 2.52(2)
C8 C10A 2.609(12)
C8 C10B 2.62(2)
C8 C13A 2.556(18)
C9 C11A 2.526(15)
C9 C13B 2.98(3)
C9 C14A 2.606(16)
C9 C14B 2.52(2)
C10B C12 2.70(2)
C11A C13A 2.571(19)
C12 C14A 2.505(14)
C12 C14B 2.620(19)

loop_
_geom_torsion_atom_site_label_1
_geom_torsion_atom_site_label_2
_geom_torsion_atom_site_label_3
_geom_torsion_atom_site_label_4
_geom_torsion
O1 C1 C2 O2 58.9(4)
O1 C1 C2 C3 -64.6(4)
O1 C1 C2 C7 175.4(3)
C9 C1 C2 O2 -119.0(3)
C9 C1 C2 C3 117.4(3)
C9 C1 C2 C7 -2.5(4)
O1 C1 C9 C8 -175.4(4)
O1 C1 C9 C10A -9.4(8)
O1 C1 C9 C10B 23.6(10)
C2 C1 C9 C8 2.5(4)
C2 C1 C9 C10A 168.6(7)
C2 C1 C9 C10B -158.4(9)
O2 C2 C3 C4 66.3(4)
C1 C2 C3 C4 -171.6(3)
C7 C2 C3 C4 -56.4(4)
O2 C2 C7 C6 -118.0(3)
O2 C2 C7 C8 118.5(3)
C1 C2 C7 C6 125.1(3)
C1 C2 C7 C8 1.6(3)
C3 C2 C7 C6 6.4(4)
C3 C2 C7 C8 -117.2(3)
C2 C3 C4 C5 51.2(5)
C3 C4 C5 C6 3.8(6)
C4 C5 C6 C7 -53.4(5)
C5 C6 C7 C2 47.8(4)
C5 C6 C7 C8 166.4(3)
C2 C7 C8 C9 -0.2(4)
C6 C7 C8 C9 -124.0(4)
C2 C7 C8 C14A -165.5(6)
C2 C7 C8 C14B 156.8(9)
C6 C7 C8 C14A 70.6(7)
C6 C7 C8 C14B 33.0(10)
C7 C8 C9 C1 -1.5(5)
C7 C8 C9 C10A -167.2(7)
C7 C8 C9 C10B 154.0(12)
C14A C8 C9 C1 163.6(6)
C14B C8 C9 C1 -155.5(10)
C14A C8 C9 C10A -2.1(10)
C14B C8 C9 C10B 0(2)
C7 C8 C14A C13A -136.5(9)
C7 C8 C14B C13B 152.2(16)
C9 C8 C14A C13A 59.6(12)
C9 C8 C14B C13B -54(2)
C8 C9 C10A C11A -57.6(13)
C8 C9 C10B C11B 56(2)
C1 C9 C10A C11A 138.7(9)
C1 C9 C10B C11B -149.3(11)
C9 C10A C11A C12 77.2(12)
C9 C10B C11B C12 -78(2)
C10A C11A C12 C13A -76.4(13)
C10B C11B C12 C13B 76(2)
C11A C12 C13A C14A 77.5(13)
C11B C12 C13B C14B -74(3)
C12 C13A C14A C8 -78.7(12)
C12 C13B C14B C8 76(3)
